data_4024210
loop_
_publ_author_name
'Cameron L. Hilton'
'Christopher R. Jamison'
'Hannah K. Zane'
'Benjamin T. King'

_publ_section_title
;
A Triphenylene-Based Triptycene with Large Free Volume Synthesized by
Zirconium-Mediated Biphenylation
;
_journal_name_full 'Journal of Organic Chemistry'
_journal_page_first 405
_journal_page_last 407
_journal_paper_doi 10.1021/jo801643u
_journal_volume 74
_journal_year 2009
_chemical_formula_sum 'C70 H54'
_chemical_formula_weight 895.13
_chemical_name_systematic
; 
 6,13(2,3-triphenyleno)-6,13(di-1-butyl)-a,c,l,n-tetrabenzopentacene 
;
_space_group_IT_number 2
_symmetry_cell_setting triclinic
_symmetry_space_group_name_Hall '-P 1'
_symmetry_space_group_name_H-M 'P -1'
_atom_sites_solution_hydrogens geom
_atom_sites_solution_primary direct
_atom_sites_solution_secondary difmap
_audit_creation_method SHELXL-97
_cell_angle_alpha 92.1210(10)
_cell_angle_beta 110.4950(10)
_cell_angle_gamma 96.4320(10)
_cell_formula_units_Z 4
_cell_length_a 14.9216(2)
_cell_length_b 17.7720(2)
_cell_length_c 19.3570(2)
_cell_measurement_reflns_used 771
_cell_measurement_temperature 100(2)
_cell_measurement_theta_max 33.0
_cell_measurement_theta_min 0.5
_cell_volume 4761.98(10)
_computing_cell_refinement 'Bruker SMART'
_computing_data_collection 'Bruker SMART'
_computing_data_reduction 'Bruker SAINT'
_computing_molecular_graphics 'Bruker SHELXTL'
_computing_publication_material 'Bruker SHELXTL'
_computing_structure_refinement 'SHELXL-97 (Sheldrick, 1997)'
_computing_structure_solution 'SHELXS-97 (Sheldrick, 1990)'
_diffrn_ambient_temperature 100(2)
_diffrn_measured_fraction_theta_full 0.989
_diffrn_measured_fraction_theta_max 0.989
_diffrn_measurement_device_type 'CCD area detector'
_diffrn_measurement_method 'phi and omega scans'
_diffrn_radiation_monochromator graphite
_diffrn_radiation_source 'fine-focus sealed tube'
_diffrn_radiation_type MoK\a
_diffrn_radiation_wavelength 0.71073
_diffrn_reflns_av_R_equivalents 0.0486
_diffrn_reflns_av_sigmaI/netI 0.0824
_diffrn_reflns_limit_h_max 18
_diffrn_reflns_limit_h_min -18
_diffrn_reflns_limit_k_max 22
_diffrn_reflns_limit_k_min -22
_diffrn_reflns_limit_l_max 24
_diffrn_reflns_limit_l_min -24
_diffrn_reflns_number 45460
_diffrn_reflns_theta_full 26.75
_diffrn_reflns_theta_max 26.75
_diffrn_reflns_theta_min 1.13
_exptl_absorpt_coefficient_mu 0.070
_exptl_absorpt_correction_T_max 0.9968
_exptl_absorpt_correction_T_min 0.9833
_exptl_absorpt_correction_type multi-scan
_exptl_absorpt_process_details 'SADABS V2.10 (Sheldrick, G.M., 2003)'
_exptl_crystal_colour colorless
_exptl_crystal_density_diffrn 1.249
_exptl_crystal_density_method 'not measured'
_exptl_crystal_description plate
_exptl_crystal_F_000 1896
_exptl_crystal_size_max 0.24
_exptl_crystal_size_mid 0.17
_exptl_crystal_size_min 0.05
_refine_diff_density_max 0.914
_refine_diff_density_min -0.317
_refine_diff_density_rms 0.065
_refine_ls_extinction_method none
_refine_ls_goodness_of_fit_ref 0.985
_refine_ls_hydrogen_treatment constr
_refine_ls_matrix_type full
_refine_ls_number_parameters 1280
_refine_ls_number_reflns 20038
_refine_ls_number_restraints 4
_refine_ls_restrained_S_all 0.985
_refine_ls_R_factor_all 0.1052
_refine_ls_R_factor_gt 0.0601
_refine_ls_shift/su_max 0.034
_refine_ls_shift/su_mean 0.001
_refine_ls_structure_factor_coef Fsqd
_refine_ls_weighting_details 'calc w=1/[\s^2^(Fo^2^)+(0.1032P)^2^+0.0000P] where P=(Fo^2^+2Fc^2^)/3'
_refine_ls_weighting_scheme calc
_refine_ls_wR_factor_gt 0.1572
_refine_ls_wR_factor_ref 0.1847
_reflns_number_gt 12468
_reflns_number_total 20038
_reflns_threshold_expression >2sigma(I)
_cod_data_source_file jo801643u_si_002.cif
_cod_data_source_block ch246_0m
_cod_original_sg_symbol_H-M P-1
_cod_database_code 4024210

loop_
_symmetry_equiv_pos_as_xyz
'x, y, z'
'-x, -y, -z'

loop_
_atom_site_label
_atom_site_type_symbol
_atom_site_fract_x
_atom_site_fract_y
_atom_site_fract_z
_atom_site_U_iso_or_equiv
_atom_site_adp_type
_atom_site_occupancy
_atom_site_symmetry_multiplicity
_atom_site_calc_flag
_atom_site_refinement_flags
_atom_site_disorder_assembly
_atom_site_disorder_group
C1 C 0.35457(15) 0.87232(12) -0.03170(12) 0.0230(5) Uani 1 1 d . . .
H1A H 0.2942 0.8911 -0.0511 0.028 Uiso 1 1 calc R . .
C2 C 0.36405(15) 0.81507(11) 0.01487(11) 0.0214(5) Uani 1 1 d . . .
C3 C 0.45398(16) 0.78806(12) 0.04514(12) 0.0239(5) Uani 1 1 d . . .
C4 C 0.53238(16) 0.82136(12) 0.03023(12) 0.0250(5) Uani 1 1 d . . .
H4A H 0.5934 0.8043 0.0524 0.030 Uiso 1 1 calc R . .
C5 C 0.70141(16) 0.90331(12) 0.00743(13) 0.0287(5) Uani 1 1 d . . .
H5A H 0.7117 0.8724 0.0478 0.034 Uiso 1 1 calc R . .
C6 C 0.77981(17) 0.93419(13) -0.00946(15) 0.0371(6) Uani 1 1 d . . .
H6A H 0.8433 0.9256 0.0196 0.045 Uiso 1 1 calc R . .
C7 C 0.76425(18) 0.97841(13) -0.07016(16) 0.0397(7) Uani 1 1 d . . .
H7A H 0.8168 0.9972 -0.0844 0.048 Uiso 1 1 calc R . .
C8 C 0.67348(17) 0.99453(12) -0.10879(14) 0.0324(6) Uani 1 1 d . . .
H8A H 0.6642 1.0256 -0.1490 0.039 Uiso 1 1 calc R . .
C9 C 0.48152(17) 1.03941(12) -0.18396(13) 0.0283(5) Uani 1 1 d . . .
H9A H 0.5341 1.0602 -0.1973 0.034 Uiso 1 1 calc R . .
C10 C 0.39279(17) 1.05972(13) -0.21934(13) 0.0311(5) Uani 1 1 d . . .
H10H H 0.3838 1.0938 -0.2572 0.037 Uiso 1 1 calc R . .
C11 C 0.31489(17) 1.03058(13) -0.20013(14) 0.0339(6) Uani 1 1 d . . .
H11D H 0.2527 1.0446 -0.2249 0.041 Uiso 1 1 calc R . .
C12 C 0.32837(16) 0.98172(13) -0.14548(13) 0.0309(5) Uani 1 1 d . . .
H12S H 0.2748 0.9626 -0.1326 0.037 Uiso 1 1 calc R . .
C13 C 0.43266(15) 0.90412(11) -0.05149(12) 0.0217(5) Uani 1 1 d . . .
C14 C 0.52331(15) 0.88057(12) -0.01764(12) 0.0218(5) Uani 1 1 d . . .
C15 C 0.60675(15) 0.91636(12) -0.03358(12) 0.0235(5) Uani 1 1 d . . .
C16 C 0.59301(15) 0.96601(11) -0.09032(12) 0.0236(5) Uani 1 1 d . . .
C17 C 0.49837(15) 0.98801(11) -0.12764(12) 0.0236(5) Uani 1 1 d . . .
C18 C 0.41922(15) 0.95879(11) -0.10757(12) 0.0226(5) Uani 1 1 d . . .
C19 C 0.19782(16) 0.64069(12) -0.00797(12) 0.0242(5) Uani 1 1 d . . .
H19A H 0.1374 0.6595 -0.0260 0.029 Uiso 1 1 calc R . .
C20 C 0.28065(15) 0.69091(12) 0.02524(12) 0.0219(5) Uani 1 1 d . . .
C21 C 0.37069(15) 0.66398(12) 0.05287(11) 0.0232(5) Uani 1 1 d . . .
C22 C 0.37492(16) 0.58802(12) 0.04274(12) 0.0266(5) Uani 1 1 d . . .
H22A H 0.4362 0.5704 0.0584 0.032 Uiso 1 1 calc R . .
C23 C 0.38554(19) 0.42430(14) 0.03163(14) 0.0371(6) Uani 1 1 d . . .
H23A H 0.4435 0.4583 0.0427 0.045 Uiso 1 1 calc R . .
C24 C 0.3905(2) 0.34806(14) 0.03842(14) 0.0414(6) Uani 1 1 d . . .
H24A H 0.4513 0.3296 0.0531 0.050 Uiso 1 1 calc R . .
C25 C 0.3063(2) 0.29810(14) 0.02368(16) 0.0459(7) Uani 1 1 d . . .
H25A H 0.3097 0.2459 0.0316 0.055 Uiso 1 1 calc R . .
C26 C 0.2180(2) 0.32423(14) -0.00235(15) 0.0422(6) Uani 1 1 d . . .
H26A H 0.1610 0.2890 -0.0141 0.051 Uiso 1 1 calc R . .
C27 C 0.02892(18) 0.37919(13) -0.07042(13) 0.0338(6) Uani 1 1 d . . .
H27A H 0.0309 0.3261 -0.0674 0.041 Uiso 1 1 calc R . .
C28 C -0.05861(18) 0.40485(14) -0.10126(13) 0.0342(6) Uani 1 1 d . . .
H28A H -0.1162 0.3698 -0.1190 0.041 Uiso 1 1 calc R . .
C29 C -0.06316(17) 0.48254(13) -0.10660(13) 0.0315(5) Uani 1 1 d . . .
H29A H -0.1236 0.5006 -0.1280 0.038 Uiso 1 1 calc R . .
C30 C 0.02099(16) 0.53278(13) -0.08045(12) 0.0287(5) Uani 1 1 d . . .
H30A H 0.0177 0.5856 -0.0848 0.034 Uiso 1 1 calc R . .
C31 C 0.20073(16) 0.56165(12) -0.01579(12) 0.0248(5) Uani 1 1 d . . .
C32 C 0.29121(16) 0.53519(12) 0.00973(12) 0.0264(5) Uani 1 1 d . . .
C33 C 0.29615(17) 0.45328(13) 0.00850(12) 0.0287(5) Uani 1 1 d . . .
C34 C 0.20967(18) 0.40174(13) -0.01213(13) 0.0311(5) Uani 1 1 d . . .
C35 C 0.11671(17) 0.42953(13) -0.04291(12) 0.0292(5) Uani 1 1 d . . .
C36 C 0.11187(16) 0.50790(12) -0.04737(12) 0.0255(5) Uani 1 1 d . . .
C37 C 0.29667(16) 0.82663(12) 0.17201(12) 0.0255(5) Uani 1 1 d . . .
H37A H 0.2358 0.8444 0.1520 0.031 Uiso 1 1 calc R . .
C38 C 0.33181(16) 0.78872(11) 0.12600(12) 0.0240(5) Uani 1 1 d . . .
C39 C 0.42049(16) 0.76028(12) 0.15539(12) 0.0247(5) Uani 1 1 d . . .
C40 C 0.46924(16) 0.76762(12) 0.23052(12) 0.0280(5) Uani 1 1 d . . .
H40A H 0.5272 0.7456 0.2504 0.034 Uiso 1 1 calc R . .
C41 C 0.57219(19) 0.78098(15) 0.39105(13) 0.0389(6) Uani 1 1 d . . .
H41A H 0.5922 0.7490 0.3604 0.047 Uiso 1 1 calc R . .
C42 C 0.6239(2) 0.79042(16) 0.46552(14) 0.0469(7) Uani 1 1 d . . .
H42A H 0.6792 0.7653 0.4860 0.056 Uiso 1 1 calc R . .
C43 C 0.5952(2) 0.83700(16) 0.51107(15) 0.0494(8) Uani 1 1 d . . .
H43A H 0.6311 0.8439 0.5627 0.059 Uiso 1 1 calc R . .
C44 C 0.5156(2) 0.87276(15) 0.48158(15) 0.0462(8) Uani 1 1 d . . .
H44A H 0.4969 0.9045 0.5133 0.055 Uiso 1 1 calc R . .
C45 C 0.3461(2) 0.95309(15) 0.41626(16) 0.0454(7) Uani 1 1 d . . .
H45A H 0.3808 0.9605 0.4681 0.054 Uiso 1 1 calc R . .
C46 C 0.2701(2) 0.99221(15) 0.38594(17) 0.0496(8) Uani 1 1 d . . .
H46A H 0.2528 1.0262 0.4167 0.059 Uiso 1 1 calc R . .
C47 C 0.2171(2) 0.98278(15) 0.30977(16) 0.0443(7) Uani 1 1 d . . .
H47A H 0.1648 1.0107 0.2884 0.053 Uiso 1 1 calc R . .
C48 C 0.24254(18) 0.93199(13) 0.26644(15) 0.0370(6) Uani 1 1 d . . .
H48A H 0.2064 0.9248 0.2149 0.044 Uiso 1 1 calc R . .
C49 C 0.34998(17) 0.83962(12) 0.24915(13) 0.0280(5) Uani 1 1 d . . .
C50 C 0.43515(17) 0.80717(12) 0.27888(12) 0.0285(5) Uani 1 1 d . . .
C51 C 0.49074(18) 0.81709(13) 0.35901(13) 0.0341(6) Uani 1 1 d . . .
C52 C 0.4600(2) 0.86371(14) 0.40478(13) 0.0375(6) Uani 1 1 d . . .
C53 C 0.37505(19) 0.90181(13) 0.37310(14) 0.0371(6) Uani 1 1 d . . .
C54 C 0.32032(17) 0.89059(13) 0.29632(13) 0.0310(6) Uani 1 1 d . . .
C55 C 0.28465(15) 0.77685(12) 0.04081(12) 0.0225(5) Uani 1 1 d . . .
C56 C 0.18685(15) 0.80618(12) 0.01013(12) 0.0256(5) Uani 1 1 d . . .
H56A H 0.1970 0.8611 0.0258 0.031 Uiso 1 1 calc R . .
H56B H 0.1445 0.7808 0.0343 0.031 Uiso 1 1 calc R . .
C57 C 0.13155(16) 0.79620(13) -0.07406(13) 0.0302(5) Uani 1 1 d . . .
H57A H 0.1537 0.8399 -0.0970 0.036 Uiso 1 1 calc R . .
H57B H 0.1471 0.7496 -0.0946 0.036 Uiso 1 1 calc R . .
C58 C 0.02321(18) 0.79053(17) -0.09447(16) 0.0467(7) Uani 1 1 d . . .
H58A H 0.0018 0.7481 -0.0697 0.056 Uiso 1 1 calc R . .
H58B H -0.0081 0.7781 -0.1485 0.056 Uiso 1 1 calc R . .
C59 C -0.0114(2) 0.8628(2) -0.07338(17) 0.0612(9) Uani 1 1 d . . .
H59A H -0.0819 0.8549 -0.0885 0.092 Uiso 1 1 calc R . .
H59B H 0.0081 0.9051 -0.0985 0.092 Uiso 1 1 calc R . .
H59C H 0.0175 0.8748 -0.0197 0.092 Uiso 1 1 calc R . .
C60 C 0.45531(15) 0.72433(12) 0.09719(12) 0.0241(5) Uani 1 1 d D A .
C61 C 0.55281(17) 0.69422(15) 0.12953(14) 0.0360(6) Uani 1 1 d D . .
H61A H 0.5678 0.6739 0.0871 0.043 Uiso 0.546(4) 1 calc PR A 1
H61B H 0.6018 0.7388 0.1530 0.043 Uiso 0.546(4) 1 calc PR A 1
H61C H 0.5634 0.6715 0.0878 0.043 Uiso 0.454(4) 1 d PR A 2
H61D H 0.5634 0.6715 0.0878 0.043 Uiso 0.454(4) 1 d PR A 2
C62A C 0.5688(3) 0.6382(2) 0.1814(2) 0.0329(12) Uani 0.546(4) 1 d PD A 1
H62A H 0.5554 0.5876 0.1540 0.039 Uiso 0.546(4) 1 calc PR A 1
H62B H 0.5218 0.6397 0.2068 0.039 Uiso 0.546(4) 1 calc PR A 1
C63A C 0.6705(3) 0.6464(3) 0.2402(3) 0.0430(14) Uani 0.546(4) 1 d PD A 1
H63A H 0.6737 0.6078 0.2763 0.052 Uiso 0.546(4) 1 calc PR A 1
H63B H 0.6866 0.6974 0.2672 0.052 Uiso 0.546(4) 1 calc PR A 1
C62B C 0.6456(4) 0.7353(3) 0.1736(3) 0.0375(15) Uani 0.454(4) 1 d PD A 2
H62C H 0.6354 0.7761 0.2052 0.045 Uiso 0.454(4) 1 calc PR A 2
H62D H 0.6745 0.7601 0.1398 0.045 Uiso 0.454(4) 1 calc PR A 2
C63B C 0.7175(5) 0.6884(4) 0.2227(4) 0.0509(18) Uani 0.454(4) 1 d PD A 2
H63C H 0.7750 0.7245 0.2522 0.061 Uiso 0.454(4) 1 calc PR A 2
H63D H 0.6887 0.6675 0.2581 0.061 Uiso 0.454(4) 1 calc PR A 2
C64 C 0.7479(2) 0.6346(2) 0.1984(2) 0.0657(10) Uani 1 1 d . . .
H64A H 0.7129 0.6236 0.1451 0.079 Uiso 0.546(4) 1 calc PR A 1
H64B H 0.7830 0.5921 0.2182 0.079 Uiso 0.546(4) 1 calc PR A 1
H64C H 0.7938 0.6810 0.2072 0.079 Uiso 0.546(4) 1 calc PR A 1
H64D H 0.7666 0.6501 0.1568 0.079 Uiso 0.454(4) 1 calc PR A 2
H64E H 0.6970 0.5910 0.1817 0.079 Uiso 0.454(4) 1 calc PR A 2
H64F H 0.8041 0.6204 0.2377 0.079 Uiso 0.454(4) 1 calc PR A 2
C65 C 0.65015(15) 0.26915(11) 0.49134(12) 0.0209(5) Uani 1 1 d . . .
H65A H 0.6087 0.2574 0.4413 0.025 Uiso 1 1 calc R . .
C66 C 0.73727(14) 0.24240(10) 0.51500(11) 0.0184(4) Uani 1 1 d . . .
C67 C 0.79913(14) 0.25903(11) 0.58937(12) 0.0188(4) Uani 1 1 d . . .
C68 C 0.76871(14) 0.29836(11) 0.63755(12) 0.0197(4) Uani 1 1 d . . .
H68A H 0.8093 0.3073 0.6881 0.024 Uiso 1 1 calc R . .
C69 C 0.70093(16) 0.37818(12) 0.74137(13) 0.0273(5) Uani 1 1 d . . .
H69A H 0.7552 0.3516 0.7601 0.033 Uiso 1 1 calc R . .
C70 C 0.67656(17) 0.42243(13) 0.78985(14) 0.0320(5) Uani 1 1 d . . .
H70A H 0.7132 0.4264 0.8414 0.038 Uiso 1 1 calc R . .
C71 C 0.5970(2) 0.46148(16) 0.76210(15) 0.0462(7) Uani 1 1 d . . .
H71A H 0.5807 0.4940 0.7947 0.055 Uiso 1 1 calc R . .
C72 C 0.5425(2) 0.45321(16) 0.68853(16) 0.0467(7) Uani 1 1 d . . .
H72A H 0.4874 0.4791 0.6710 0.056 Uiso 1 1 calc R . .
C73 C 0.42258(18) 0.43288(15) 0.52921(15) 0.0383(6) Uani 1 1 d . . .
H73A H 0.4040 0.4641 0.5613 0.046 Uiso 1 1 calc R . .
C74 C 0.36749(18) 0.42336(16) 0.45551(16) 0.0431(7) Uani 1 1 d . . .
H74A H 0.3113 0.4478 0.4370 0.052 Uiso 1 1 calc R . .
C75 C 0.39370(17) 0.37784(15) 0.40766(15) 0.0375(6) Uani 1 1 d . . .
H75A H 0.3558 0.3716 0.3564 0.045 Uiso 1 1 calc R . .
C76 C 0.47360(16) 0.34236(13) 0.43430(13) 0.0303(5) Uani 1 1 d . . .
H76A H 0.4906 0.3114 0.4010 0.036 Uiso 1 1 calc R . .
C77 C 0.61947(14) 0.31360(11) 0.53868(12) 0.0208(5) Uani 1 1 d . . .
C78 C 0.67805(15) 0.32591(11) 0.61355(12) 0.0211(5) Uani 1 1 d . . .
C79 C 0.64823(15) 0.37097(11) 0.66493(12) 0.0218(5) Uani 1 1 d . . .
C80 C 0.56544(16) 0.40742(12) 0.63772(13) 0.0276(5) Uani 1 1 d . . .
C81 C 0.50663(16) 0.39729(13) 0.55877(14) 0.0294(5) Uani 1 1 d . . .
C82 C 0.53200(15) 0.35029(12) 0.51016(13) 0.0247(5) Uani 1 1 d . . .
C83 C 0.88497(14) 0.30900(11) 0.41903(11) 0.0180(4) Uani 1 1 d . . .
H83A H 0.8426 0.2964 0.3693 0.022 Uiso 1 1 calc R . .
C84 C 0.86907(14) 0.26963(11) 0.47407(12) 0.0188(4) Uani 1 1 d . . .
C85 C 0.93094(14) 0.28789(11) 0.54825(11) 0.0175(4) Uani 1 1 d . . .
C86 C 1.00649(14) 0.34497(11) 0.56453(12) 0.0190(4) Uani 1 1 d . . .
H86A H 1.0476 0.3576 0.6146 0.023 Uiso 1 1 calc R . .
C87 C 1.17161(15) 0.46351(12) 0.60021(13) 0.0259(5) Uani 1 1 d . . .
H87A H 1.1615 0.4355 0.6383 0.031 Uiso 1 1 calc R . .
C88 C 1.24876(16) 0.51995(12) 0.61822(13) 0.0279(5) Uani 1 1 d . . .
H88A H 1.2911 0.5312 0.6681 0.033 Uiso 1 1 calc R . .
C89 C 1.26411(16) 0.56064(12) 0.56206(13) 0.0268(5) Uani 1 1 d . . .
H89A H 1.3179 0.5992 0.5738 0.032 Uiso 1 1 calc R . .
C90 C 1.20257(15) 0.54551(11) 0.49056(13) 0.0236(5) Uani 1 1 d . . .
H90A H 1.2138 0.5744 0.4533 0.028 Uiso 1 1 calc R . .
C91 C 1.06385(17) 0.51631(12) 0.33777(13) 0.0300(5) Uani 1 1 d . . .
H91A H 1.1158 0.5564 0.3494 0.036 Uiso 1 1 calc R . .
C92 C 0.99935(18) 0.50339(13) 0.26606(14) 0.0352(6) Uani 1 1 d . . .
H92A H 1.0061 0.5350 0.2292 0.042 Uiso 1 1 calc R . .
C93 C 0.92423(18) 0.44376(13) 0.24794(13) 0.0337(6) Uani 1 1 d . . .
H93A H 0.8800 0.4339 0.1985 0.040 Uiso 1 1 calc R . .
C94 C 0.91440(16) 0.39917(12) 0.30195(13) 0.0278(5) Uani 1 1 d . . .
H94A H 0.8634 0.3581 0.2889 0.033 Uiso 1 1 calc R . .
C95 C 0.96299(14) 0.36806(11) 0.43441(12) 0.0188(4) Uani 1 1 d . . .
C96 C 1.02481(14) 0.38573(10) 0.50821(12) 0.0183(4) Uani 1 1 d . . .
C97 C 1.10711(14) 0.44595(11) 0.52691(12) 0.0192(4) Uani 1 1 d . . .
C98 C 1.12228(15) 0.48778(11) 0.47042(12) 0.0203(5) Uani 1 1 d . . .
C99 C 1.05522(15) 0.47202(11) 0.39433(12) 0.0212(5) Uani 1 1 d . . .
C100 C 0.97754(15) 0.41242(11) 0.37613(12) 0.0202(4) Uani 1 1 d . . .
C101 C 0.82942(14) 0.07068(11) 0.46845(12) 0.0202(4) Uani 1 1 d . . .
H10A H 0.7926 0.0605 0.4172 0.024 Uiso 1 1 calc R . .
C102 C 0.83427(14) 0.14087(11) 0.50255(12) 0.0193(4) Uani 1 1 d . . .
C103 C 0.89578(14) 0.15907(11) 0.57660(12) 0.0195(4) Uani 1 1 d . . .
C104 C 0.94728(14) 0.10487(11) 0.61487(12) 0.0207(4) Uani 1 1 d . . .
H10B H 0.9912 0.1180 0.6640 0.025 Uiso 1 1 calc R . .
C105 C 1.03380(16) -0.01582(13) 0.70384(13) 0.0301(5) Uani 1 1 d . . .
H10C H 1.0427 0.0341 0.7266 0.036 Uiso 1 1 calc R . .
C106 C 1.07273(17) -0.07274(13) 0.74648(14) 0.0332(6) Uani 1 1 d . . .
H10D H 1.1069 -0.0621 0.7981 0.040 Uiso 1 1 calc R . .
C107 C 1.06189(17) -0.14535(13) 0.71392(14) 0.0338(6) Uani 1 1 d . . .
H10E H 1.0903 -0.1844 0.7428 0.041 Uiso 1 1 calc R . .
C108 C 1.00996(17) -0.16070(13) 0.63978(14) 0.0304(5) Uani 1 1 d . . .
H10F H 1.0024 -0.2109 0.6181 0.036 Uiso 1 1 calc R . .
C109 C 0.89329(16) -0.19569(12) 0.48194(13) 0.0274(5) Uani 1 1 d . . .
H10G H 0.9212 -0.2352 0.5104 0.033 Uiso 1 1 calc R . .
C110 C 0.83853(16) -0.21213(13) 0.40840(14) 0.0297(5) Uani 1 1 d . . .
H11A H 0.8282 -0.2626 0.3865 0.036 Uiso 1 1 calc R . .
C111 C 0.79805(16) -0.15431(12) 0.36576(13) 0.0275(5) Uani 1 1 d . . .
H11B H 0.7611 -0.1652 0.3146 0.033 Uiso 1 1 calc R . .
C112 C 0.81185(15) -0.08189(12) 0.39807(13) 0.0249(5) Uani 1 1 d . . .
H11C H 0.7840 -0.0431 0.3686 0.030 Uiso 1 1 calc R . .
C113 C 0.87825(14) 0.01331(11) 0.50821(12) 0.0204(5) Uani 1 1 d . . .
C114 C 0.93662(14) 0.03029(11) 0.58308(12) 0.0205(4) Uani 1 1 d . . .
C115 C 0.98146(15) -0.02955(11) 0.62773(12) 0.0227(5) Uani 1 1 d . . .
C116 C 0.96738(15) -0.10436(12) 0.59461(12) 0.0227(5) Uani 1 1 d . . .
C117 C 0.90914(15) -0.12186(11) 0.51630(12) 0.0219(5) Uani 1 1 d . . .
C118 C 0.86577(14) -0.06353(11) 0.47319(12) 0.0209(5) Uani 1 1 d . . .
C119 C 0.78390(14) 0.20704(11) 0.46417(11) 0.0190(4) Uani 1 1 d . . .
C120 C 0.71520(14) 0.18666(11) 0.38485(11) 0.0210(5) Uani 1 1 d . . .
H12A H 0.7517 0.1673 0.3556 0.025 Uiso 1 1 calc R . .
H12B H 0.6911 0.2335 0.3636 0.025 Uiso 1 1 calc R . .
C121 C 0.62772(14) 0.12683(11) 0.37619(12) 0.0223(5) Uani 1 1 d . . .
H12C H 0.6461 0.0756 0.3716 0.027 Uiso 1 1 calc R . .
H12D H 0.6117 0.1309 0.4216 0.027 Uiso 1 1 calc R . .
C122 C 0.53939(16) 0.13491(13) 0.31046(13) 0.0310(5) Uani 1 1 d . . .
H12E H 0.5543 0.1283 0.2648 0.037 Uiso 1 1 calc R . .
H12F H 0.5225 0.1869 0.3137 0.037 Uiso 1 1 calc R . .
C123 C 0.45257(17) 0.07745(15) 0.30502(14) 0.0385(6) Uani 1 1 d . . .
H12G H 0.3972 0.0853 0.2614 0.058 Uiso 1 1 calc R . .
H12H H 0.4366 0.0844 0.3496 0.058 Uiso 1 1 calc R . .
H12I H 0.4683 0.0258 0.3005 0.058 Uiso 1 1 calc R . .
C124 C 0.90277(14) 0.24163(11) 0.60538(11) 0.0191(4) Uani 1 1 d . . .
C125 C 0.97232(15) 0.26190(11) 0.68470(11) 0.0201(4) Uani 1 1 d . . .
H12J H 0.9762 0.3172 0.6963 0.024 Uiso 1 1 calc R . .
H12Z H 1.0373 0.2519 0.6872 0.024 Uiso 1 1 calc R . .
C126 C 0.94786(15) 0.22009(12) 0.74551(12) 0.0239(5) Uani 1 1 d . . .
H12K H 0.9075 0.2499 0.7639 0.029 Uiso 1 1 calc R . .
H12L H 0.9096 0.1702 0.7238 0.029 Uiso 1 1 calc R . .
C127 C 1.03700(16) 0.20781(13) 0.81012(12) 0.0285(5) Uani 1 1 d . . .
H12M H 1.0743 0.2578 0.8327 0.034 Uiso 1 1 calc R . .
H12N H 1.0783 0.1792 0.7915 0.034 Uiso 1 1 calc R . .
C140 C 0.5496(3) 0.2993(2) 0.2081(2) 0.0863(13) Uani 1 1 d . . .
H14A H 0.5131 0.2620 0.2249 0.104 Uiso 1 1 calc R . .
C128 C 1.01276(19) 0.16473(14) 0.86903(14) 0.0406(6) Uani 1 1 d . . .
H12O H 1.0725 0.1589 0.9096 0.061 Uiso 1 1 calc R . .
H12P H 0.9777 0.1145 0.8474 0.061 Uiso 1 1 calc R . .
H12Q H 0.9724 0.1931 0.8880 0.061 Uiso 1 1 calc R . .
C141 C 0.6616(2) 0.3336(3) 0.14858(17) 0.0788(13) Uani 1 1 d . . .
H14B H 0.7045 0.3208 0.1248 0.095 Uiso 1 1 calc R . .
C129 C 0.6104(3) 0.2776(2) 0.1731(2) 0.0889(14) Uani 1 1 d . . .
H12R H 0.6167 0.2256 0.1662 0.107 Uiso 1 1 calc R . .
C151 C 0.2370(2) 0.21903(19) 0.2552(2) 0.0642(9) Uani 1 1 d . . .
H15A H 0.2610 0.1714 0.2603 0.077 Uiso 1 1 calc R . .
C142 C 0.6492(2) 0.4082(2) 0.15931(19) 0.0678(10) Uani 1 1 d . . .
H14C H 0.6832 0.4472 0.1422 0.081 Uiso 1 1 calc R . .
C143 C 0.5897(2) 0.42618(19) 0.19364(19) 0.0616(9) Uani 1 1 d . . .
H14D H 0.5815 0.4778 0.2004 0.074 Uiso 1 1 calc R . .
C152 C 0.1835(2) 0.2390(2) 0.2959(2) 0.0646(9) Uani 1 1 d . . .
H15B H 0.1703 0.2057 0.3295 0.078 Uiso 1 1 calc R . .
C153 C 0.1486(2) 0.3087(2) 0.28746(18) 0.0645(9) Uani 1 1 d . . .
H15C H 0.1105 0.3230 0.3149 0.077 Uiso 1 1 calc R . .
C154 C 0.1689(2) 0.3567(2) 0.2399(2) 0.0682(10) Uani 1 1 d . . .
H15D H 0.1453 0.4045 0.2348 0.082 Uiso 1 1 calc R . .
C155 C 0.2564(2) 0.2681(2) 0.20656(19) 0.0677(10) Uani 1 1 d . . .
H15E H 0.2932 0.2540 0.1780 0.081 Uiso 1 1 calc R . .
C156 C 0.2225(3) 0.3368(2) 0.19979(19) 0.0694(10) Uani 1 1 d . . .
H15F H 0.2363 0.3707 0.1669 0.083 Uiso 1 1 calc R . .
C157 C 0.5426(3) 0.3731(2) 0.21811(18) 0.0696(10) Uani 1 1 d . . .
H15G H 0.5023 0.3875 0.2436 0.084 Uiso 1 1 calc R . .

loop_
_atom_site_aniso_label
_atom_site_aniso_U_11
_atom_site_aniso_U_22
_atom_site_aniso_U_33
_atom_site_aniso_U_23
_atom_site_aniso_U_13
_atom_site_aniso_U_12
C1 0.0209(12) 0.0265(11) 0.0217(12) 0.0001(9) 0.0081(9) 0.0016(9)
C2 0.0205(11) 0.0235(11) 0.0184(11) -0.0016(9) 0.0058(9) 0.0001(8)
C3 0.0264(12) 0.0248(11) 0.0190(11) -0.0007(9) 0.0069(9) 0.0017(9)
C4 0.0205(12) 0.0283(11) 0.0246(12) 0.0014(10) 0.0064(9) 0.0031(9)
C5 0.0243(13) 0.0262(11) 0.0348(14) 0.0052(10) 0.0090(10) 0.0044(9)
C6 0.0229(13) 0.0293(12) 0.0612(18) 0.0052(12) 0.0170(12) 0.0050(10)
C7 0.0318(15) 0.0299(13) 0.0669(19) 0.0125(13) 0.0281(14) 0.0054(10)
C8 0.0286(13) 0.0267(12) 0.0475(16) 0.0060(11) 0.0201(12) 0.0038(10)
C9 0.0299(13) 0.0245(11) 0.0328(13) 0.0030(10) 0.0157(11) -0.0016(9)
C10 0.0316(14) 0.0287(12) 0.0314(14) 0.0085(10) 0.0095(11) 0.0015(10)
C11 0.0242(13) 0.0399(14) 0.0345(14) 0.0131(11) 0.0058(11) 0.0030(10)
C12 0.0218(12) 0.0387(13) 0.0303(13) 0.0072(11) 0.0078(10) -0.0005(10)
C13 0.0204(11) 0.0235(11) 0.0194(11) -0.0018(9) 0.0061(9) 0.0007(8)
C14 0.0181(11) 0.0257(11) 0.0188(11) -0.0015(9) 0.0037(9) 0.0015(8)
C15 0.0196(11) 0.0230(11) 0.0263(12) -0.0015(9) 0.0069(9) 0.0020(9)
C16 0.0217(12) 0.0202(10) 0.0294(13) -0.0004(9) 0.0100(10) 0.0019(8)
C17 0.0248(12) 0.0210(10) 0.0248(12) -0.0032(9) 0.0103(10) -0.0010(9)
C18 0.0206(12) 0.0228(11) 0.0220(12) -0.0014(9) 0.0062(9) -0.0006(8)
C19 0.0243(12) 0.0278(11) 0.0212(12) 0.0036(9) 0.0089(9) 0.0030(9)
C20 0.0239(12) 0.0258(11) 0.0177(11) 0.0029(9) 0.0094(9) 0.0025(9)
C21 0.0252(12) 0.0277(11) 0.0157(11) 0.0025(9) 0.0067(9) 0.0013(9)
C22 0.0242(12) 0.0316(12) 0.0216(12) -0.0003(10) 0.0051(10) 0.0052(9)
C23 0.0376(15) 0.0330(13) 0.0346(15) -0.0064(11) 0.0059(12) 0.0052(11)
C24 0.0423(16) 0.0362(14) 0.0371(15) -0.0061(12) 0.0028(12) 0.0109(12)
C25 0.059(2) 0.0268(13) 0.0488(18) -0.0016(12) 0.0137(15) 0.0123(13)
C26 0.0497(17) 0.0291(13) 0.0437(17) -0.0077(12) 0.0136(14) 0.0017(12)
C27 0.0406(15) 0.0287(12) 0.0311(14) -0.0043(11) 0.0146(12) -0.0030(11)
C28 0.0314(14) 0.0403(14) 0.0258(13) -0.0073(11) 0.0096(11) -0.0106(11)
C29 0.0291(13) 0.0397(14) 0.0242(13) 0.0008(11) 0.0101(10) -0.0030(10)
C30 0.0327(14) 0.0306(12) 0.0233(12) 0.0012(10) 0.0125(10) -0.0016(10)
C31 0.0275(13) 0.0279(11) 0.0184(11) -0.0015(9) 0.0084(10) 0.0011(9)
C32 0.0312(13) 0.0266(11) 0.0200(12) -0.0022(9) 0.0082(10) 0.0025(9)
C33 0.0325(14) 0.0302(12) 0.0191(12) -0.0034(10) 0.0039(10) 0.0054(10)
C34 0.0398(15) 0.0258(12) 0.0248(13) -0.0034(10) 0.0088(11) 0.0035(10)
C35 0.0338(14) 0.0305(12) 0.0204(12) -0.0049(10) 0.0085(10) -0.0010(10)
C36 0.0296(13) 0.0274(11) 0.0200(12) -0.0027(9) 0.0111(10) -0.0002(9)
C37 0.0241(12) 0.0257(11) 0.0256(12) 0.0019(10) 0.0105(10) -0.0057(9)
C38 0.0275(12) 0.0219(11) 0.0210(12) 0.0025(9) 0.0085(10) -0.0030(9)
C39 0.0262(12) 0.0228(11) 0.0223(12) 0.0048(9) 0.0069(10) -0.0027(9)
C40 0.0271(13) 0.0307(12) 0.0217(12) 0.0056(10) 0.0048(10) -0.0029(9)
C41 0.0400(16) 0.0447(15) 0.0236(13) 0.0033(12) 0.0064(11) -0.0127(12)
C42 0.0463(17) 0.0566(17) 0.0272(15) 0.0030(13) 0.0077(12) -0.0180(13)
C43 0.057(2) 0.0556(18) 0.0234(14) 0.0025(13) 0.0089(13) -0.0261(15)
C44 0.063(2) 0.0428(15) 0.0292(15) -0.0073(12) 0.0229(14) -0.0269(14)
C45 0.0585(19) 0.0425(15) 0.0396(16) -0.0101(13) 0.0332(15) -0.0227(14)
C46 0.060(2) 0.0414(16) 0.057(2) -0.0221(14) 0.0455(17) -0.0272(14)
C47 0.0403(16) 0.0409(15) 0.0584(19) -0.0154(14) 0.0342(15) -0.0166(12)
C48 0.0399(15) 0.0336(13) 0.0409(15) -0.0097(12) 0.0261(13) -0.0149(11)
C49 0.0327(14) 0.0252(11) 0.0251(13) 0.0001(10) 0.0137(10) -0.0107(10)
C50 0.0341(14) 0.0285(12) 0.0189(12) 0.0027(10) 0.0090(10) -0.0104(10)
C51 0.0430(16) 0.0322(13) 0.0233(13) 0.0002(10) 0.0144(11) -0.0179(11)
C52 0.0498(17) 0.0335(13) 0.0255(13) -0.0035(11) 0.0182(12) -0.0238(12)
C53 0.0510(17) 0.0325(13) 0.0301(14) -0.0063(11) 0.0263(13) -0.0210(12)
C54 0.0358(14) 0.0288(12) 0.0313(14) -0.0042(10) 0.0219(11) -0.0139(10)
C55 0.0229(12) 0.0236(11) 0.0208(12) 0.0004(9) 0.0086(9) 0.0002(9)
C56 0.0239(12) 0.0275(11) 0.0266(12) 0.0031(10) 0.0108(10) 0.0015(9)
C57 0.0263(13) 0.0312(12) 0.0344(14) 0.0032(11) 0.0123(11) 0.0034(10)
C58 0.0297(15) 0.0682(19) 0.0396(16) 0.0059(14) 0.0106(12) 0.0004(13)
C59 0.0405(18) 0.101(3) 0.0492(19) 0.0141(18) 0.0171(15) 0.0340(17)
C60 0.0231(12) 0.0259(11) 0.0204(12) 0.0029(9) 0.0048(9) 0.0006(9)
C61 0.0306(14) 0.0500(15) 0.0263(13) 0.0016(12) 0.0083(11) 0.0068(11)
C62A 0.036(3) 0.028(2) 0.037(3) 0.002(2) 0.018(2) -0.0007(19)
C63A 0.039(3) 0.041(3) 0.032(3) 0.013(2) -0.005(2) -0.007(2)
C62B 0.034(3) 0.025(3) 0.038(3) 0.002(2) -0.002(3) -0.006(2)
C63B 0.035(4) 0.056(4) 0.051(4) 0.001(3) 0.004(3) 0.001(3)
C64 0.0276(16) 0.081(2) 0.086(3) 0.052(2) 0.0111(16) 0.0129(16)
C65 0.0188(11) 0.0179(10) 0.0245(12) 0.0023(9) 0.0081(9) -0.0046(8)
C66 0.0167(11) 0.0148(9) 0.0232(11) 0.0041(8) 0.0072(9) -0.0014(8)
C67 0.0161(11) 0.0162(10) 0.0247(12) 0.0040(9) 0.0089(9) -0.0019(8)
C68 0.0185(11) 0.0189(10) 0.0212(11) 0.0047(9) 0.0068(9) -0.0001(8)
C69 0.0242(12) 0.0295(12) 0.0292(13) 0.0011(10) 0.0115(10) 0.0015(9)
C70 0.0298(14) 0.0344(13) 0.0330(14) -0.0036(11) 0.0144(11) -0.0003(10)
C71 0.0500(18) 0.0572(17) 0.0365(16) -0.0045(14) 0.0177(14) 0.0230(14)
C72 0.0421(17) 0.0588(18) 0.0458(17) 0.0001(14) 0.0182(14) 0.0268(14)
C73 0.0327(15) 0.0466(15) 0.0393(16) 0.0035(12) 0.0133(12) 0.0190(12)
C74 0.0274(14) 0.0568(17) 0.0464(17) 0.0081(14) 0.0096(13) 0.0219(12)
C75 0.0225(13) 0.0497(15) 0.0359(15) 0.0063(12) 0.0028(11) 0.0108(11)
C76 0.0237(13) 0.0330(12) 0.0332(14) 0.0023(11) 0.0084(11) 0.0050(10)
C77 0.0162(11) 0.0192(10) 0.0284(12) 0.0061(9) 0.0098(9) -0.0001(8)
C78 0.0204(11) 0.0175(10) 0.0268(12) 0.0054(9) 0.0104(9) -0.0003(8)
C79 0.0188(11) 0.0205(10) 0.0262(12) 0.0028(9) 0.0089(9) -0.0009(8)
C80 0.0260(13) 0.0273(12) 0.0321(13) 0.0032(10) 0.0126(10) 0.0060(9)
C81 0.0207(12) 0.0329(12) 0.0375(14) 0.0082(11) 0.0122(11) 0.0082(9)
C82 0.0190(11) 0.0238(11) 0.0321(13) 0.0051(10) 0.0104(10) 0.0003(9)
C83 0.0172(11) 0.0184(10) 0.0181(11) 0.0033(8) 0.0052(8) 0.0041(8)
C84 0.0165(11) 0.0152(9) 0.0268(12) 0.0031(9) 0.0101(9) 0.0031(8)
C85 0.0172(11) 0.0181(10) 0.0201(11) 0.0044(8) 0.0090(9) 0.0049(8)
C86 0.0179(11) 0.0196(10) 0.0196(11) 0.0010(9) 0.0065(9) 0.0035(8)
C87 0.0237(12) 0.0233(11) 0.0304(13) 0.0074(10) 0.0100(10) -0.0010(9)
C88 0.0210(12) 0.0268(11) 0.0302(13) 0.0028(10) 0.0034(10) -0.0014(9)
C89 0.0225(12) 0.0201(11) 0.0370(14) 0.0037(10) 0.0108(10) -0.0014(9)
C90 0.0218(12) 0.0211(11) 0.0301(13) 0.0057(9) 0.0118(10) 0.0029(9)
C91 0.0390(14) 0.0232(11) 0.0315(14) 0.0009(10) 0.0203(11) -0.0060(10)
C92 0.0496(16) 0.0294(12) 0.0282(14) 0.0060(11) 0.0192(12) -0.0067(11)
C93 0.0432(15) 0.0341(13) 0.0228(13) 0.0037(10) 0.0130(11) -0.0036(11)
C94 0.0317(13) 0.0241(11) 0.0279(13) 0.0023(10) 0.0134(10) -0.0040(9)
C95 0.0187(11) 0.0172(10) 0.0236(11) 0.0038(9) 0.0103(9) 0.0056(8)
C96 0.0170(11) 0.0137(9) 0.0270(12) 0.0030(9) 0.0107(9) 0.0042(8)
C97 0.0151(10) 0.0167(10) 0.0274(12) 0.0036(9) 0.0090(9) 0.0033(8)
C98 0.0201(11) 0.0139(9) 0.0316(13) 0.0029(9) 0.0139(10) 0.0057(8)
C99 0.0251(12) 0.0164(10) 0.0269(12) 0.0029(9) 0.0146(10) 0.0045(8)
C100 0.0220(11) 0.0176(10) 0.0235(12) 0.0030(9) 0.0107(9) 0.0042(8)
C101 0.0185(11) 0.0217(10) 0.0209(11) 0.0031(9) 0.0084(9) 0.0002(8)
C102 0.0175(11) 0.0178(10) 0.0254(12) 0.0068(9) 0.0109(9) 0.0013(8)
C103 0.0183(11) 0.0188(10) 0.0231(11) 0.0026(9) 0.0104(9) -0.0016(8)
C104 0.0165(11) 0.0218(10) 0.0229(11) 0.0041(9) 0.0067(9) -0.0005(8)
C105 0.0270(13) 0.0243(11) 0.0337(14) 0.0073(10) 0.0043(10) 0.0018(9)
C106 0.0276(13) 0.0321(13) 0.0337(14) 0.0070(11) 0.0038(11) 0.0010(10)
C107 0.0346(14) 0.0315(13) 0.0360(15) 0.0169(11) 0.0091(11) 0.0136(10)
C108 0.0341(14) 0.0261(12) 0.0358(14) 0.0084(11) 0.0160(11) 0.0107(10)
C109 0.0278(13) 0.0242(11) 0.0330(14) 0.0082(10) 0.0110(10) 0.0128(9)
C110 0.0279(13) 0.0232(11) 0.0381(15) 0.0006(10) 0.0107(11) 0.0076(9)
C111 0.0243(12) 0.0274(12) 0.0277(13) -0.0006(10) 0.0047(10) 0.0066(9)
C112 0.0235(12) 0.0215(11) 0.0299(13) 0.0038(10) 0.0089(10) 0.0057(9)
C113 0.0164(11) 0.0190(10) 0.0284(12) 0.0041(9) 0.0117(9) 0.0008(8)
C114 0.0153(11) 0.0209(10) 0.0268(12) 0.0071(9) 0.0091(9) 0.0018(8)
C115 0.0160(11) 0.0225(11) 0.0307(13) 0.0075(9) 0.0093(9) 0.0023(8)
C116 0.0184(11) 0.0245(11) 0.0295(13) 0.0081(10) 0.0122(10) 0.0065(8)
C117 0.0190(11) 0.0222(10) 0.0293(12) 0.0052(9) 0.0134(10) 0.0052(8)
C118 0.0161(11) 0.0219(10) 0.0267(12) 0.0040(9) 0.0101(9) 0.0018(8)
C119 0.0180(11) 0.0169(10) 0.0226(11) 0.0052(9) 0.0078(9) 0.0008(8)
C120 0.0195(11) 0.0190(10) 0.0227(12) 0.0061(9) 0.0049(9) 0.0017(8)
C121 0.0189(11) 0.0214(10) 0.0225(12) 0.0031(9) 0.0030(9) -0.0001(8)
C122 0.0281(13) 0.0323(13) 0.0303(13) 0.0030(11) 0.0093(11) -0.0017(10)
C123 0.0238(13) 0.0520(16) 0.0332(14) -0.0014(12) 0.0069(11) -0.0094(11)
C124 0.0168(11) 0.0187(10) 0.0220(11) 0.0038(9) 0.0080(9) -0.0006(8)
C125 0.0170(11) 0.0201(10) 0.0219(11) 0.0042(9) 0.0058(9) 0.0003(8)
C126 0.0236(12) 0.0235(11) 0.0235(12) 0.0039(9) 0.0076(9) 0.0000(9)
C127 0.0275(13) 0.0279(12) 0.0252(13) 0.0049(10) 0.0040(10) 0.0007(9)
C140 0.081(3) 0.085(3) 0.090(3) 0.059(2) 0.022(2) 0.011(2)
C128 0.0442(16) 0.0376(14) 0.0291(14) 0.0111(11) 0.0001(12) 0.0003(12)
C141 0.047(2) 0.154(4) 0.0284(17) -0.025(2) 0.0020(15) 0.034(2)
C129 0.087(3) 0.050(2) 0.090(3) -0.012(2) -0.024(3) 0.035(2)
C151 0.048(2) 0.063(2) 0.079(3) 0.0028(19) 0.0196(18) 0.0102(16)
C142 0.042(2) 0.084(3) 0.059(2) 0.012(2) 0.0029(17) -0.0159(18)
C143 0.054(2) 0.056(2) 0.053(2) -0.0159(17) -0.0046(17) 0.0040(16)
C152 0.0382(18) 0.082(2) 0.071(2) 0.0165(19) 0.0166(17) 0.0031(16)
C153 0.0300(17) 0.105(3) 0.052(2) -0.001(2) 0.0030(14) 0.0191(17)
C154 0.053(2) 0.067(2) 0.064(2) -0.0006(19) -0.0067(18) 0.0184(17)
C155 0.052(2) 0.090(3) 0.062(2) -0.006(2) 0.0238(18) 0.0065(19)
C156 0.071(3) 0.077(2) 0.053(2) 0.0121(19) 0.0125(19) 0.009(2)
C157 0.073(3) 0.102(3) 0.0393(19) 0.0105(19) 0.0221(17) 0.028(2)

loop_
_atom_type_symbol
_atom_type_description
_atom_type_scat_dispersion_real
_atom_type_scat_dispersion_imag
_atom_type_scat_source
C C 0.0033 0.0016 'International Tables Vol C Tables 4.2.6.8 and 6.1.1.4'
H H 0.0000 0.0000 'International Tables Vol C Tables 4.2.6.8 and 6.1.1.4'

loop_
_geom_angle_atom_site_label_1
_geom_angle_atom_site_label_2
_geom_angle_atom_site_label_3
_geom_angle
_geom_angle_site_symmetry_1
_geom_angle_site_symmetry_3
_geom_angle_publ_flag
C2 C1 C13 121.5(2) . . ?
C1 C2 C3 119.52(18) . . ?
C1 C2 C55 126.00(19) . . ?
C3 C2 C55 114.46(18) . . ?
C4 C3 C2 119.91(19) . . ?
C4 C3 C60 125.6(2) . . ?
C2 C3 C60 114.38(17) . . ?
C3 C4 C14 120.9(2) . . ?
C6 C5 C15 121.8(2) . . ?
C5 C6 C7 119.1(2) . . ?
C8 C7 C6 120.1(2) . . ?
C7 C8 C16 121.6(2) . . ?
C10 C9 C17 122.16(19) . . ?
C9 C10 C11 119.9(2) . . ?
C12 C11 C10 119.7(2) . . ?
C11 C12 C18 122.2(2) . . ?
C14 C13 C1 118.70(19) . . ?
C14 C13 C18 120.12(18) . . ?
C1 C13 C18 121.16(19) . . ?
C13 C14 C4 119.20(18) . . ?
C13 C14 C15 119.68(19) . . ?
C4 C14 C15 121.10(19) . . ?
C16 C15 C5 118.54(18) . . ?
C16 C15 C14 119.86(19) . . ?
C5 C15 C14 121.60(19) . . ?
C15 C16 C8 118.6(2) . . ?
C15 C16 C17 120.04(18) . . ?
C8 C16 C17 121.3(2) . . ?
C18 C17 C9 118.0(2) . . ?
C18 C17 C16 119.99(19) . . ?
C9 C17 C16 122.05(18) . . ?
C12 C18 C17 118.0(2) . . ?
C12 C18 C13 122.16(18) . . ?
C17 C18 C13 119.77(19) . . ?
C20 C19 C31 121.4(2) . . ?
C19 C20 C21 120.1(2) . . ?
C19 C20 C55 125.4(2) . . ?
C21 C20 C55 114.43(18) . . ?
C22 C21 C20 119.09(19) . . ?
C22 C21 C60 126.0(2) . . ?
C20 C21 C60 114.72(18) . . ?
C21 C22 C32 122.0(2) . . ?
C24 C23 C33 121.5(2) . . ?
C23 C24 C25 119.7(3) . . ?
C26 C25 C24 120.0(2) . . ?
C25 C26 C34 122.0(2) . . ?
C28 C27 C35 121.9(2) . . ?
C27 C28 C29 120.0(2) . . ?
C30 C29 C28 119.3(2) . . ?
C29 C30 C36 121.8(2) . . ?
C32 C31 C19 118.39(19) . . ?
C32 C31 C36 120.4(2) . . ?
C19 C31 C36 121.2(2) . . ?
C31 C32 C22 119.0(2) . . ?
C31 C32 C33 119.68(19) . . ?
C22 C32 C33 121.0(2) . . ?
C23 C33 C34 118.9(2) . . ?
C23 C33 C32 121.5(2) . . ?
C34 C33 C32 119.5(2) . . ?
C26 C34 C33 117.6(2) . . ?
C26 C34 C35 122.5(2) . . ?
C33 C34 C35 119.9(2) . . ?
C36 C35 C27 118.0(2) . . ?
C36 C35 C34 120.4(2) . . ?
C27 C35 C34 121.7(2) . . ?
C35 C36 C30 119.0(2) . . ?
C35 C36 C31 119.3(2) . . ?
C30 C36 C31 121.7(2) . . ?
C38 C37 C49 121.0(2) . . ?
C37 C38 C39 120.0(2) . . ?
C37 C38 C55 125.7(2) . . ?
C39 C38 C55 114.31(18) . . ?
C40 C39 C38 119.6(2) . . ?
C40 C39 C60 125.8(2) . . ?
C38 C39 C60 114.67(19) . . ?
C39 C40 C50 121.4(2) . . ?
C42 C41 C51 121.8(3) . . ?
C41 C42 C43 119.7(3) . . ?
C44 C43 C42 120.0(3) . . ?
C43 C44 C52 121.7(3) . . ?
C46 C45 C53 122.1(3) . . ?
C45 C46 C47 120.6(3) . . ?
C48 C47 C46 118.6(3) . . ?
C47 C48 C54 122.0(3) . . ?
C50 C49 C37 118.8(2) . . ?
C50 C49 C54 120.2(2) . . ?
C37 C49 C54 120.8(2) . . ?
C49 C50 C40 118.9(2) . . ?
C49 C50 C51 120.5(2) . . ?
C40 C50 C51 120.5(2) . . ?
C41 C51 C52 119.1(2) . . ?
C41 C51 C50 121.8(2) . . ?
C52 C51 C50 119.0(2) . . ?
C51 C52 C44 117.7(3) . . ?
C51 C52 C53 120.4(2) . . ?
C44 C52 C53 121.8(2) . . ?
C45 C53 C54 117.5(3) . . ?
C45 C53 C52 122.0(2) . . ?
C54 C53 C52 120.4(2) . . ?
C48 C54 C53 119.1(2) . . ?
C48 C54 C49 121.6(2) . . ?
C53 C54 C49 119.2(2) . . ?
C56 C55 C20 114.38(17) . . ?
C56 C55 C2 115.62(17) . . ?
C20 C55 C2 106.07(16) . . ?
C56 C55 C38 113.47(17) . . ?
C20 C55 C38 103.03(16) . . ?
C2 C55 C38 102.86(16) . . ?
C55 C56 C57 118.44(18) . . ?
C58 C57 C56 112.94(19) . . ?
C57 C58 C59 114.2(2) . . ?
C21 C60 C61 114.59(19) . . ?
C21 C60 C3 105.30(17) . . ?
C61 C60 C3 114.48(17) . . ?
C21 C60 C39 103.71(16) . . ?
C61 C60 C39 114.46(19) . . ?
C3 C60 C39 102.96(17) . . ?
C62A C61 C62B 88.9(3) . . ?
C62A C61 C60 122.3(2) . . ?
C62B C61 C60 128.7(3) . . ?
C61 C62A C63A 115.4(3) . . ?
C62A C63A C64 108.5(4) . . ?
C61 C62B C63B 115.7(4) . . ?
C64 C63B C62B 123.4(6) . . ?
C63B C64 C63A 42.2(4) . . ?
C66 C65 C77 122.4(2) . . ?
C65 C66 C67 119.29(18) . . ?
C65 C66 C119 125.11(19) . . ?
C67 C66 C119 114.64(17) . . ?
C68 C67 C66 119.50(19) . . ?
C68 C67 C124 125.31(19) . . ?
C66 C67 C124 114.42(17) . . ?
C67 C68 C78 121.5(2) . . ?
C70 C69 C79 122.0(2) . . ?
C69 C70 C71 118.7(2) . . ?
C72 C71 C70 120.4(2) . . ?
C71 C72 C80 121.9(2) . . ?
C74 C73 C81 121.6(2) . . ?
C73 C74 C75 120.0(2) . . ?
C76 C75 C74 120.0(2) . . ?
C75 C76 C82 121.8(2) . . ?
C78 C77 C65 118.28(19) . . ?
C78 C77 C82 120.14(19) . . ?
C65 C77 C82 121.5(2) . . ?
C77 C78 C68 118.84(19) . . ?
C77 C78 C79 120.07(19) . . ?
C68 C78 C79 120.97(19) . . ?
C80 C79 C69 119.0(2) . . ?
C80 C79 C78 119.9(2) . . ?
C69 C79 C78 121.2(2) . . ?
C79 C80 C72 117.8(2) . . ?
C79 C80 C81 119.79(19) . . ?
C72 C80 C81 122.4(2) . . ?
C82 C81 C73 118.2(2) . . ?
C82 C81 C80 120.3(2) . . ?
C73 C81 C80 121.5(2) . . ?
C81 C82 C76 118.5(2) . . ?
C81 C82 C77 119.6(2) . . ?
C76 C82 C77 121.9(2) . . ?
C84 C83 C95 121.64(19) . . ?
C83 C84 C85 119.93(17) . . ?
C83 C84 C119 126.00(19) . . ?
C85 C84 C119 113.99(16) . . ?
C86 C85 C84 119.51(17) . . ?
C86 C85 C124 125.56(19) . . ?
C84 C85 C124 114.88(16) . . ?
C85 C86 C96 121.4(2) . . ?
C88 C87 C97 121.88(19) . . ?
C87 C88 C89 119.1(2) . . ?
C90 C89 C88 120.57(19) . . ?
C89 C90 C98 121.59(19) . . ?
C92 C91 C99 122.1(2) . . ?
C91 C92 C93 119.6(2) . . ?
C94 C93 C92 119.6(2) . . ?
C93 C94 C100 122.0(2) . . ?
C96 C95 C83 118.29(17) . . ?
C96 C95 C100 119.97(17) . . ?
C83 C95 C100 121.68(19) . . ?
C95 C96 C86 119.25(17) . . ?
C95 C96 C97 120.37(17) . . ?
C86 C96 C97 120.38(19) . . ?
C87 C97 C98 118.88(18) . . ?
C87 C97 C96 121.52(17) . . ?
C98 C97 C96 119.60(19) . . ?
C97 C98 C90 118.0(2) . . ?
C97 C98 C99 120.00(17) . . ?
C90 C98 C99 121.97(18) . . ?
C91 C99 C100 118.3(2) . . ?
C91 C99 C98 121.50(18) . . ?
C100 C99 C98 120.23(17) . . ?
C94 C100 C99 118.37(18) . . ?
C94 C100 C95 121.88(18) . . ?
C99 C100 C95 119.72(19) . . ?
C102 C101 C113 121.2(2) . . ?
C101 C102 C103 119.92(19) . . ?
C101 C102 C119 125.12(19) . . ?
C103 C102 C119 114.70(17) . . ?
C104 C103 C102 119.28(18) . . ?
C104 C103 C124 125.94(19) . . ?
C102 C103 C124 114.68(18) . . ?
C103 C104 C114 121.7(2) . . ?
C106 C105 C115 121.8(2) . . ?
C105 C106 C107 119.8(2) . . ?
C108 C107 C106 119.7(2) . . ?
C107 C108 C116 122.2(2) . . ?
C110 C109 C117 121.6(2) . . ?
C109 C110 C111 119.7(2) . . ?
C112 C111 C110 119.8(2) . . ?
C111 C112 C118 121.9(2) . . ?
C114 C113 C101 118.89(19) . . ?
C114 C113 C118 120.19(19) . . ?
C101 C113 C118 120.9(2) . . ?
C113 C114 C104 118.65(19) . . ?
C113 C114 C115 120.33(19) . . ?
C104 C114 C115 121.0(2) . . ?
C105 C115 C116 118.58(19) . . ?
C105 C115 C114 121.71(19) . . ?
C116 C115 C114 119.6(2) . . ?
C108 C116 C115 117.9(2) . . ?
C108 C116 C117 121.8(2) . . ?
C115 C116 C117 120.30(19) . . ?
C109 C117 C118 118.5(2) . . ?
C109 C117 C116 121.64(19) . . ?
C118 C117 C116 119.86(18) . . ?
C112 C118 C117 118.41(19) . . ?
C112 C118 C113 121.96(19) . . ?
C117 C118 C113 119.6(2) . . ?
C120 C119 C102 114.63(17) . . ?
C120 C119 C66 113.98(17) . . ?
C102 C119 C66 107.85(16) . . ?
C120 C119 C84 115.27(16) . . ?
C102 C119 C84 103.12(16) . . ?
C66 C119 C84 100.54(15) . . ?
C119 C120 C121 114.68(16) . . ?
C122 C121 C120 113.81(17) . . ?
C121 C122 C123 112.85(19) . . ?
C125 C124 C103 114.53(17) . . ?
C125 C124 C67 115.60(16) . . ?
C103 C124 C67 107.17(16) . . ?
C125 C124 C85 113.35(15) . . ?
C103 C124 C85 103.62(15) . . ?
C67 C124 C85 101.07(15) . . ?
C124 C125 C126 116.74(16) . . ?
C127 C126 C125 112.81(17) . . ?
C126 C127 C128 112.70(18) . . ?
C157 C140 C129 119.8(3) . . ?
C142 C141 C129 118.6(3) . . ?
C140 C129 C141 118.5(3) . . ?
C152 C151 C155 120.2(3) . . ?
C143 C142 C141 120.6(3) . . ?
C157 C143 C142 120.7(3) . . ?
C151 C152 C153 119.0(3) . . ?
C154 C153 C152 120.2(3) . . ?
C156 C154 C153 120.6(3) . . ?
C156 C155 C151 119.9(3) . . ?
C154 C156 C155 120.2(3) . . ?
C143 C157 C140 121.9(3) . . ?

loop_
_geom_bond_atom_site_label_1
_geom_bond_atom_site_label_2
_geom_bond_distance
_geom_bond_site_symmetry_2
_geom_bond_publ_flag
C1 C2 1.371(3) . ?
C1 C13 1.416(3) . ?
C2 C3 1.410(3) . ?
C2 C55 1.542(3) . ?
C3 C4 1.377(3) . ?
C3 C60 1.541(3) . ?
C4 C14 1.414(3) . ?
C5 C6 1.383(3) . ?
C5 C15 1.407(3) . ?
C6 C7 1.404(4) . ?
C7 C8 1.367(3) . ?
C8 C16 1.416(3) . ?
C9 C10 1.357(3) . ?
C9 C17 1.421(3) . ?
C10 C11 1.393(3) . ?
C11 C12 1.368(3) . ?
C12 C18 1.411(3) . ?
C13 C14 1.400(3) . ?
C13 C18 1.460(3) . ?
C14 C15 1.468(3) . ?
C15 C16 1.408(3) . ?
C16 C17 1.449(3) . ?
C17 C18 1.419(3) . ?
C19 C20 1.375(3) . ?
C19 C31 1.414(3) . ?
C20 C21 1.407(3) . ?
C20 C55 1.536(3) . ?
C21 C22 1.369(3) . ?
C21 C60 1.533(3) . ?
C22 C32 1.409(3) . ?
C23 C24 1.374(3) . ?
C23 C33 1.413(3) . ?
C24 C25 1.389(4) . ?
C25 C26 1.377(4) . ?
C26 C34 1.411(3) . ?
C27 C28 1.370(3) . ?
C27 C35 1.419(3) . ?
C28 C29 1.396(3) . ?
C29 C30 1.379(3) . ?
C30 C36 1.411(3) . ?
C31 C32 1.407(3) . ?
C31 C36 1.466(3) . ?
C32 C33 1.465(3) . ?
C33 C34 1.418(3) . ?
C34 C35 1.456(3) . ?
C35 C36 1.407(3) . ?
C37 C38 1.373(3) . ?
C37 C49 1.420(3) . ?
C38 C39 1.405(3) . ?
C38 C55 1.545(3) . ?
C39 C40 1.373(3) . ?
C39 C60 1.542(3) . ?
C40 C50 1.412(3) . ?
C41 C42 1.370(3) . ?
C41 C51 1.396(4) . ?
C42 C43 1.392(4) . ?
C43 C44 1.365(4) . ?
C44 C52 1.419(4) . ?
C45 C46 1.363(4) . ?
C45 C53 1.414(4) . ?
C46 C47 1.401(4) . ?
C47 C48 1.381(3) . ?
C48 C54 1.406(4) . ?
C49 C50 1.398(3) . ?
C49 C54 1.470(3) . ?
C50 C51 1.473(3) . ?
C51 C52 1.413(3) . ?
C52 C53 1.456(4) . ?
C53 C54 1.417(3) . ?
C55 C56 1.530(3) . ?
C56 C57 1.540(3) . ?
C57 C58 1.514(3) . ?
C58 C59 1.530(4) . ?
C60 C61 1.535(3) . ?
C61 C62A 1.420(5) . ?
C61 C62B 1.442(5) . ?
C62A C63A 1.533(6) . ?
C63A C64 1.651(6) . ?
C62B C63B 1.515(8) . ?
C63B C64 1.248(7) . ?
C65 C66 1.365(3) . ?
C65 C77 1.412(3) . ?
C66 C67 1.410(3) . ?
C66 C119 1.542(3) . ?
C67 C68 1.372(3) . ?
C67 C124 1.537(3) . ?
C68 C78 1.418(3) . ?
C69 C70 1.371(3) . ?
C69 C79 1.405(3) . ?
C70 C71 1.395(4) . ?
C71 C72 1.363(4) . ?
C72 C80 1.409(3) . ?
C73 C74 1.367(4) . ?
C73 C81 1.415(3) . ?
C74 C75 1.391(4) . ?
C75 C76 1.359(3) . ?
C76 C82 1.413(3) . ?
C77 C78 1.400(3) . ?
C77 C82 1.465(3) . ?
C78 C79 1.469(3) . ?
C79 C80 1.404(3) . ?
C80 C81 1.464(3) . ?
C81 C82 1.410(3) . ?
C83 C84 1.370(3) . ?
C83 C95 1.416(3) . ?
C84 C85 1.411(3) . ?
C84 C119 1.545(2) . ?
C85 C86 1.368(3) . ?
C85 C124 1.546(3) . ?
C86 C96 1.418(3) . ?
C87 C88 1.374(3) . ?
C87 C97 1.407(3) . ?
C88 C89 1.397(3) . ?
C89 C90 1.363(3) . ?
C90 C98 1.417(3) . ?
C91 C92 1.377(3) . ?
C91 C99 1.405(3) . ?
C92 C93 1.391(3) . ?
C93 C94 1.373(3) . ?
C94 C100 1.408(3) . ?
C95 C96 1.403(3) . ?
C95 C100 1.463(3) . ?
C96 C97 1.466(3) . ?
C97 C98 1.413(3) . ?
C98 C99 1.457(3) . ?
C99 C100 1.415(3) . ?
C101 C102 1.372(3) . ?
C101 C113 1.412(3) . ?
C102 C103 1.407(3) . ?
C102 C119 1.540(3) . ?
C103 C104 1.374(3) . ?
C103 C124 1.529(3) . ?
C104 C114 1.409(3) . ?
C105 C106 1.378(3) . ?
C105 C115 1.402(3) . ?
C106 C107 1.382(3) . ?
C107 C108 1.371(3) . ?
C108 C116 1.410(3) . ?
C109 C110 1.371(3) . ?
C109 C117 1.406(3) . ?
C110 C111 1.398(3) . ?
C111 C112 1.371(3) . ?
C112 C118 1.398(3) . ?
C113 C114 1.405(3) . ?
C113 C118 1.465(3) . ?
C114 C115 1.466(3) . ?
C115 C116 1.415(3) . ?
C116 C117 1.460(3) . ?
C117 C118 1.423(3) . ?
C119 C120 1.521(3) . ?
C120 C121 1.544(3) . ?
C121 C122 1.503(3) . ?
C122 C123 1.527(3) . ?
C124 C125 1.524(3) . ?
C125 C126 1.541(3) . ?
C126 C127 1.517(3) . ?
C127 C128 1.519(3) . ?
C140 C157 1.341(5) . ?
C140 C129 1.384(6) . ?
C141 C142 1.376(5) . ?
C141 C129 1.386(6) . ?
C151 C152 1.366(4) . ?
C151 C155 1.389(5) . ?
C142 C143 1.339(5) . ?
C143 C157 1.314(5) . ?
C152 C153 1.390(5) . ?
C153 C154 1.365(5) . ?
C154 C156 1.359(5) . ?
C155 C156 1.366(5) . ?
